data_1518799
loop_
_publ_author_name
'Irene Mendoza'
'Natalia Curado'
'Mario Carrasco'
'Eleuterio Alvarez'
'Riccardo Peloso'
'Amor Rodriguez'
'Ernesto Carmona'

_publ_section_title
;
 Synthesis and structure of mixed carboxylate-aminopyridinate and
 -amidinate complexes of dimolybdenum and ditungsten
;
_journal_name_full 'Inorganica Chimica Acta'
_journal_page_first 120
_journal_page_last 128
_journal_volume 424
_journal_year 2015
_chemical_formula_moiety 'C35 H39 F9 Mo2 N2 O7'
_chemical_formula_sum 'C35 H39 F9 Mo2 N2 O7'
_chemical_formula_weight 962.56
_space_group_IT_number 14
_symmetry_cell_setting monoclinic
_symmetry_space_group_name_Hall '-P 2yn'
_symmetry_space_group_name_H-M 'P 1 21/n 1'
_atom_sites_solution_hydrogens geom
_atom_sites_solution_primary direct
_atom_sites_solution_secondary difmap
_cell_angle_alpha 90.00
_cell_angle_beta 107.3270(10)
_cell_angle_gamma 90.00
_cell_formula_units_Z 4
_cell_length_a 10.7675(4)
_cell_length_b 22.9228(10)
_cell_length_c 16.9966(7)
_cell_measurement_reflns_used 9739
_cell_measurement_temperature 173(2)
_cell_measurement_theta_max 30.49
_cell_measurement_theta_min 2.64
_cell_volume 4004.7(3)
_computing_cell_refinement 'APEX2 Software Suite (Bruker, 2007)'
_computing_data_collection 'APEX2 Software Suite (Bruker, 2007)'
_computing_data_reduction 'APEX2 Software Suite (Bruker, 2007)'
_computing_molecular_graphics 'SHELXTL (Sheldrick, 2008)'
_computing_publication_material 'SHELXTL and publCIF (Westrip, 2010)'
_computing_structure_refinement 'SHELXL97 (Sheldrick, 2008)'
_computing_structure_solution 'SIR2002 (Burla et al., 2003)'
_diffrn_ambient_temperature 173(2)
_diffrn_detector_area_resol_mean 8.26
_diffrn_measured_fraction_theta_full 0.990
_diffrn_measured_fraction_theta_max 0.990
_diffrn_measurement_device_type
;
 Bruker-Nonius X8kappa APEX II CCD area detector
;
_diffrn_measurement_method 'phi and omega scans with narrow frames'
_diffrn_radiation_monochromator graphite
_diffrn_radiation_source 'fine-focus sealed tube'
_diffrn_radiation_type MoK\a
_diffrn_radiation_wavelength 0.71073
_diffrn_reflns_av_R_equivalents 0.0282
_diffrn_reflns_av_sigmaI/netI 0.0195
_diffrn_reflns_limit_h_max 12
_diffrn_reflns_limit_h_min -8
_diffrn_reflns_limit_k_max 27
_diffrn_reflns_limit_k_min -27
_diffrn_reflns_limit_l_max 14
_diffrn_reflns_limit_l_min -20
_diffrn_reflns_number 40481
_diffrn_reflns_theta_full 25.25
_diffrn_reflns_theta_max 25.25
_diffrn_reflns_theta_min 1.54
_diffrn_standards_decay_% 0
_exptl_absorpt_coefficient_mu 0.715
_exptl_absorpt_correction_T_max 0.8731
_exptl_absorpt_correction_T_min 0.81431
_exptl_absorpt_correction_type multi-scan
_exptl_absorpt_process_details
;
program SADABS, Bruker (2001).
;
_exptl_crystal_colour yellow
_exptl_crystal_density_diffrn 1.596
_exptl_crystal_density_method 'not measured'
_exptl_crystal_description prism
_exptl_crystal_F_000 1936
_exptl_crystal_size_max 0.34
_exptl_crystal_size_mid 0.24
_exptl_crystal_size_min 0.19
_refine_diff_density_max 0.708
_refine_diff_density_min -0.423
_refine_diff_density_rms 0.058
_refine_ls_extinction_method none
_refine_ls_goodness_of_fit_ref 1.052
_refine_ls_hydrogen_treatment constr
_refine_ls_matrix_type full
_refine_ls_number_parameters 585
_refine_ls_number_reflns 7176
_refine_ls_number_restraints 325
_refine_ls_restrained_S_all 1.274
_refine_ls_R_factor_all 0.0311
_refine_ls_R_factor_gt 0.0262
_refine_ls_shift/su_max 0.001
_refine_ls_shift/su_mean 0.000
_refine_ls_structure_factor_coef Fsqd
_refine_ls_weighting_details 'calc w=1/[\s^2^(Fo^2^)+(0.0344P)^2^+2.9924P] where P=(Fo^2^+2Fc^2^)/3'
_refine_ls_weighting_scheme calc
_refine_ls_wR_factor_gt 0.0656
_refine_ls_wR_factor_ref 0.0684
_reflns_number_gt 6416
_reflns_number_total 7176
_reflns_threshold_expression >2sigma(I)
_cod_data_source_file ICA-2015-424-120-128-1.cif
_cod_data_source_block 1b
_cod_depositor_comments
;
The following automatic conversions were performed:

'_symmetry_cell_setting' value 'Monoclinic' changed to 'monoclinic'
according to the built-in table from CIF Core dictionary named
'cif_core.dic' version 2.4.1 from 2010-06-29.

Automatic conversion script
Id: cif_fix_values 2827 2014-09-09 07:05:25Z andrius 
;
_cod_original_sg_symbol_H-M 'P 21/n'
_cod_database_code 1518799

loop_
_symmetry_equiv_pos_as_xyz
'x, y, z'
'-x+1/2, y+1/2, -z+1/2'
'-x, -y, -z'
'x-1/2, -y-1/2, z-1/2'

loop_
_atom_site_label
_atom_site_type_symbol
_atom_site_fract_x
_atom_site_fract_y
_atom_site_fract_z
_atom_site_U_iso_or_equiv
_atom_site_adp_type
_atom_site_occupancy
_atom_site_symmetry_multiplicity
_atom_site_calc_flag
_atom_site_refinement_flags
_atom_site_disorder_assembly
_atom_site_disorder_group
Mo1 Mo 0.56305(2) 0.221447(10) 0.863606(14) 0.02320(8) Uani 1 1 d . . .
Mo2 Mo 0.58419(2) 0.138731(10) 0.814595(14) 0.02488(8) Uani 1 1 d . . .
O1 O 0.47406(19) 0.18463(8) 0.94766(11) 0.0303(4) Uani 1 1 d . . .
O2 O 0.4998(2) 0.09659(8) 0.89763(12) 0.0333(5) Uani 1 1 d . . .
O3 O 0.7428(2) 0.21594(8) 0.95976(12) 0.0321(4) Uani 1 1 d . . .
O4 O 0.7715(2) 0.12863(9) 0.90869(13) 0.0360(5) Uani 1 1 d . . .
O5 O 0.67263(19) 0.26248(8) 0.79425(12) 0.0287(4) Uani 1 1 d . . .
O6 O 0.69617(18) 0.17488(8) 0.74216(12) 0.0298(4) Uani 1 1 d . . .
N1 N 0.3867(2) 0.23678(9) 0.77028(13) 0.0238(5) Uani 1 1 d . . .
N2 N 0.4088(2) 0.14585(9) 0.71942(14) 0.0251(5) Uani 1 1 d . . .
C1 C 0.3387(3) 0.19576(12) 0.70993(16) 0.0253(6) Uani 1 1 d . . .
C2 C 0.2255(3) 0.20813(13) 0.64445(18) 0.0323(6) Uani 1 1 d . . .
H2 H 0.1930 0.1803 0.6018 0.039 Uiso 1 1 calc R . .
C3 C 0.1631(3) 0.25991(14) 0.64266(19) 0.0374(7) Uani 1 1 d . . .
H3 H 0.0872 0.2684 0.5986 0.045 Uiso 1 1 calc R . .
C4 C 0.2108(3) 0.30112(14) 0.70606(19) 0.0370(7) Uani 1 1 d . . .
H4 H 0.1667 0.3371 0.7056 0.044 Uiso 1 1 calc R . .
C5 C 0.3209(3) 0.28869(12) 0.76774(17) 0.0283(6) Uani 1 1 d . . .
C6 C 0.3812(3) 0.32697(12) 0.84027(17) 0.0298(6) Uani 1 1 d . . .
C7 C 0.3469(3) 0.31852(13) 0.91295(18) 0.0336(7) Uani 1 1 d . . .
C8 C 0.4129(3) 0.35015(15) 0.9825(2) 0.0415(8) Uani 1 1 d . . .
H8 H 0.3920 0.3444 1.0325 0.050 Uiso 1 1 calc R . .
C9 C 0.5082(3) 0.38983(14) 0.9804(2) 0.0460(8) Uani 1 1 d . . .
H9 H 0.5529 0.4108 1.0287 0.055 Uiso 1 1 calc R . .
C10 C 0.5385(3) 0.39910(14) 0.9079(2) 0.0431(8) Uani 1 1 d . . .
H10 H 0.6033 0.4270 0.9068 0.052 Uiso 1 1 calc R . .
C11 C 0.4757(3) 0.36828(12) 0.8366(2) 0.0351(7) Uani 1 1 d . . .
C12 C 0.2394(3) 0.27721(15) 0.9159(2) 0.0430(8) Uani 1 1 d . . .
H12A H 0.1552 0.2967 0.8939 0.065 Uiso 1 1 calc R . .
H12B H 0.2510 0.2654 0.9730 0.065 Uiso 1 1 calc R . .
H12C H 0.2421 0.2426 0.8825 0.065 Uiso 1 1 calc R . .
C13 C 0.5090(4) 0.37971(14) 0.7577(2) 0.0481(9) Uani 1 1 d . . .
H13A H 0.5754 0.4103 0.7672 0.072 Uiso 1 1 calc R . .
H13B H 0.4307 0.3924 0.7148 0.072 Uiso 1 1 calc R . .
H13C H 0.5425 0.3439 0.7400 0.072 Uiso 1 1 calc R . .
C14 C 0.3545(3) 0.09804(12) 0.66430(17) 0.0278(6) Uani 1 1 d . . .
C15 C 0.2673(3) 0.05948(13) 0.68499(19) 0.0347(7) Uani 1 1 d . . .
C16 C 0.2235(3) 0.01119(14) 0.6344(2) 0.0425(8) Uani 1 1 d . . .
H16 H 0.1649 -0.0154 0.6474 0.051 Uiso 1 1 calc R . .
C17 C 0.2638(3) 0.00146(13) 0.5657(2) 0.0424(8) Uani 1 1 d . . .
H17 H 0.2348 -0.0322 0.5328 0.051 Uiso 1 1 calc R . .
C18 C 0.3459(3) 0.04037(13) 0.54498(19) 0.0366(7) Uani 1 1 d . . .
H18 H 0.3713 0.0337 0.4968 0.044 Uiso 1 1 calc R . .
C19 C 0.3925(3) 0.08934(12) 0.59303(17) 0.0294(6) Uani 1 1 d . . .
C20 C 0.2143(3) 0.07052(16) 0.7574(2) 0.0455(8) Uani 1 1 d . . .
H20 H 0.2661 0.1029 0.7912 0.055 Uiso 1 1 calc R . .
C21 C 0.0717(4) 0.0903(2) 0.7267(3) 0.0713(13) Uani 1 1 d . . .
H21A H 0.0646 0.1247 0.6913 0.107 Uiso 1 1 calc R . .
H21B H 0.0412 0.1001 0.7739 0.107 Uiso 1 1 calc R . .
H21C H 0.0182 0.0587 0.6951 0.107 Uiso 1 1 calc R . .
C22 C 0.2280(4) 0.0167(2) 0.8130(3) 0.0692(12) Uani 1 1 d . . .
H22A H 0.1793 -0.0159 0.7810 0.104 Uiso 1 1 calc R . .
H22B H 0.1934 0.0256 0.8589 0.104 Uiso 1 1 calc R . .
H22C H 0.3200 0.0061 0.8348 0.104 Uiso 1 1 calc R . .
C23 C 0.4796(3) 0.13204(12) 0.56596(18) 0.0324(7) Uani 1 1 d . . .
H23 H 0.4996 0.1651 0.6061 0.039 Uiso 1 1 calc R . .
C24 C 0.4099(4) 0.15703(15) 0.4805(2) 0.0474(8) Uani 1 1 d . . .
H24A H 0.3926 0.1256 0.4396 0.071 Uiso 1 1 calc R . .
H24B H 0.4651 0.1866 0.4661 0.071 Uiso 1 1 calc R . .
H24C H 0.3275 0.1748 0.4812 0.071 Uiso 1 1 calc R . .
C25 C 0.6083(3) 0.10362(15) 0.5666(2) 0.0457(8) Uani 1 1 d . . .
H25A H 0.6507 0.0874 0.6214 0.069 Uiso 1 1 calc R . .
H25B H 0.6652 0.1329 0.5533 0.069 Uiso 1 1 calc R . .
H25C H 0.5916 0.0723 0.5255 0.069 Uiso 1 1 calc R . .
C26 C 0.4678(3) 0.12989(13) 0.94698(18) 0.0322(6) Uani 1 1 d . A .
C27 C 0.4166(4) 0.10188(15) 1.0127(2) 0.0528(10) Uani 1 1 d D . .
F1A F 0.4254(5) 0.0454(2) 1.0153(4) 0.0639(14) Uani 0.65 1 d PDU A 1
F2A F 0.2837(4) 0.1125(2) 0.9912(3) 0.0817(12) Uani 0.65 1 d PDU A 1
F3A F 0.4603(6) 0.1253(2) 1.0836(2) 0.0793(13) Uani 0.65 1 d PDU A 1
F1B F 0.3643(12) 0.1350(4) 1.0508(7) 0.090(3) Uani 0.35 1 d PDU A 2
F2B F 0.5370(8) 0.0896(4) 1.0783(5) 0.087(2) Uani 0.35 1 d PDU A 2
F3B F 0.3694(9) 0.0519(4) 0.9985(7) 0.066(3) Uani 0.35 1 d PDU A 2
C28 C 0.8074(3) 0.17054(13) 0.95749(18) 0.0345(7) Uani 1 1 d . B .
C29 C 0.9444(4) 0.16722(17) 1.0177(2) 0.0565(10) Uani 1 1 d D . .
F4A F 0.9601(6) 0.2045(2) 1.0806(3) 0.0617(13) Uani 0.80 1 d PDU B 1
F5A F 1.0306(3) 0.1836(2) 0.9772(2) 0.0808(10) Uani 0.80 1 d PDU B 1
F6A F 0.9783(4) 0.11630(16) 1.0479(3) 0.0846(14) Uani 0.80 1 d PDU B 1
F4B F 1.0259(13) 0.1459(7) 0.9852(9) 0.076(4) Uani 0.20 1 d PDU B 2
F5B F 0.9233(15) 0.1170(6) 1.0638(9) 0.068(4) Uani 0.20 1 d PDU B 2
F6B F 0.987(2) 0.2088(8) 1.0670(14) 0.060(6) Uani 0.20 1 d PDU B 2
C30 C 0.7179(3) 0.22868(13) 0.75149(18) 0.0303(6) Uani 1 1 d . C .
C31 C 0.8102(3) 0.25544(15) 0.7085(2) 0.0456(8) Uani 1 1 d D . .
F7A F 0.8331(6) 0.2239(2) 0.6524(4) 0.0824(18) Uani 0.60 1 d PDU C 1
F8A F 0.9216(5) 0.2680(3) 0.7617(3) 0.0912(17) Uani 0.60 1 d PDU C 1
F9A F 0.7656(5) 0.3082(2) 0.6758(4) 0.0804(16) Uani 0.60 1 d PDU C 1
F7B F 0.8291(9) 0.3088(3) 0.7185(5) 0.074(2) Uani 0.40 1 d PDU C 2
F8B F 0.7675(8) 0.2439(4) 0.6294(4) 0.077(2) Uani 0.40 1 d PDU C 2
F9B F 0.9259(7) 0.2300(4) 0.7378(6) 0.099(3) Uani 0.40 1 d PDU C 2
O7 O 0.6586(2) 0.03985(9) 0.78050(14) 0.0392(5) Uani 1 1 d U . .
C32 C 0.8628(4) -0.00174(19) 0.8685(3) 0.0759(13) Uani 1 1 d U . .
H32A H 0.8438 0.0173 0.9152 0.114 Uiso 1 1 calc R . .
H32B H 0.9568 -0.0008 0.8765 0.114 Uiso 1 1 calc R . .
H32C H 0.8331 -0.0423 0.8648 0.114 Uiso 1 1 calc R . .
C33 C 0.7939(3) 0.02957(15) 0.7909(3) 0.0522(9) Uani 1 1 d U . .
H33A H 0.8374 0.0675 0.7901 0.063 Uiso 1 1 calc R . .
H33B H 0.8021 0.0065 0.7435 0.063 Uiso 1 1 calc R . .
C34 C 0.5822(4) -0.01178(14) 0.7785(2) 0.0479(8) Uani 1 1 d U . .
H34A H 0.4917 0.0000 0.7736 0.057 Uiso 1 1 calc R . .
H34B H 0.6168 -0.0327 0.8315 0.057 Uiso 1 1 calc R . .
C35 C 0.5803(5) -0.05281(17) 0.7095(3) 0.0700(12) Uani 1 1 d U . .
H35A H 0.5555 -0.0315 0.6572 0.105 Uiso 1 1 calc R . .
H35B H 0.5172 -0.0840 0.7075 0.105 Uiso 1 1 calc R . .
H35C H 0.6670 -0.0698 0.7188 0.105 Uiso 1 1 calc R . .

loop_
_atom_site_aniso_label
_atom_site_aniso_U_11
_atom_site_aniso_U_22
_atom_site_aniso_U_33
_atom_site_aniso_U_23
_atom_site_aniso_U_13
_atom_site_aniso_U_12
Mo1 0.02367(14) 0.02267(12) 0.02471(13) 0.00098(9) 0.00943(10) 0.00268(9)
Mo2 0.02599(14) 0.02216(13) 0.02947(14) 0.00093(9) 0.01282(11) 0.00243(9)
O1 0.0327(11) 0.0338(11) 0.0271(10) 0.0019(8) 0.0134(9) 0.0028(8)
O2 0.0392(12) 0.0297(10) 0.0343(11) 0.0043(9) 0.0162(9) -0.0004(9)
O3 0.0317(11) 0.0319(11) 0.0310(11) 0.0021(8) 0.0064(9) 0.0041(9)
O4 0.0341(12) 0.0332(11) 0.0394(12) 0.0037(9) 0.0092(10) 0.0094(9)
O5 0.0286(11) 0.0274(10) 0.0322(11) 0.0009(8) 0.0122(9) -0.0009(8)
O6 0.0281(11) 0.0318(11) 0.0336(11) -0.0019(8) 0.0154(9) -0.0001(8)
N1 0.0229(12) 0.0252(11) 0.0264(12) 0.0020(9) 0.0120(10) 0.0024(9)
N2 0.0249(12) 0.0263(11) 0.0278(12) -0.0015(9) 0.0138(10) -0.0025(9)
C1 0.0253(14) 0.0294(14) 0.0255(14) 0.0005(11) 0.0142(12) -0.0024(11)
C2 0.0293(16) 0.0404(16) 0.0282(15) -0.0026(12) 0.0099(13) -0.0010(13)
C3 0.0284(16) 0.0500(19) 0.0314(16) 0.0019(14) 0.0052(13) 0.0067(14)
C4 0.0345(17) 0.0395(17) 0.0365(17) 0.0016(13) 0.0097(14) 0.0136(14)
C5 0.0282(15) 0.0301(14) 0.0297(15) 0.0031(11) 0.0133(12) 0.0066(12)
C6 0.0282(15) 0.0276(14) 0.0333(15) 0.0013(12) 0.0086(12) 0.0119(12)
C7 0.0277(16) 0.0374(16) 0.0359(16) -0.0026(13) 0.0098(13) 0.0119(12)
C8 0.0416(19) 0.0470(18) 0.0343(17) -0.0026(14) 0.0089(15) 0.0157(15)
C9 0.044(2) 0.0397(18) 0.045(2) -0.0077(15) -0.0018(16) 0.0112(15)
C10 0.0357(18) 0.0302(16) 0.058(2) 0.0005(15) 0.0052(16) 0.0027(13)
C11 0.0345(17) 0.0260(14) 0.0445(18) 0.0044(13) 0.0112(14) 0.0104(12)
C12 0.0361(18) 0.056(2) 0.0420(19) -0.0038(15) 0.0199(15) 0.0029(15)
C13 0.056(2) 0.0348(17) 0.060(2) 0.0124(16) 0.0273(18) 0.0053(16)
C14 0.0276(15) 0.0251(13) 0.0328(15) -0.0011(11) 0.0123(12) -0.0036(11)
C15 0.0308(16) 0.0366(16) 0.0369(17) 0.0032(13) 0.0102(13) -0.0072(13)
C16 0.0403(19) 0.0340(16) 0.053(2) 0.0032(14) 0.0129(16) -0.0114(14)
C17 0.0457(19) 0.0288(15) 0.051(2) -0.0101(14) 0.0116(16) -0.0069(14)
C18 0.0423(18) 0.0303(15) 0.0398(17) -0.0074(13) 0.0162(14) -0.0001(13)
C19 0.0325(16) 0.0249(14) 0.0325(15) -0.0009(11) 0.0122(13) 0.0002(12)
C20 0.0401(19) 0.059(2) 0.0434(19) -0.0006(16) 0.0209(15) -0.0196(16)
C21 0.047(2) 0.109(4) 0.070(3) -0.002(3) 0.037(2) -0.009(2)
C22 0.077(3) 0.081(3) 0.056(2) 0.012(2) 0.030(2) -0.032(2)
C23 0.0412(18) 0.0284(14) 0.0343(16) -0.0044(12) 0.0215(14) -0.0029(12)
C24 0.065(2) 0.0394(18) 0.0436(19) 0.0048(15) 0.0258(18) -0.0015(17)
C25 0.047(2) 0.0409(18) 0.061(2) -0.0031(16) 0.0341(18) -0.0015(15)
C26 0.0329(16) 0.0355(16) 0.0300(16) 0.0043(12) 0.0124(13) 0.0003(13)
C27 0.079(3) 0.045(2) 0.044(2) 0.0022(16) 0.034(2) -0.0102(19)
F1A 0.089(4) 0.049(2) 0.068(3) 0.0217(19) 0.045(3) 0.003(2)
F2A 0.055(2) 0.109(3) 0.100(3) 0.033(2) 0.052(2) -0.001(2)
F3A 0.115(3) 0.093(3) 0.0361(19) -0.007(2) 0.033(2) -0.054(3)
F1B 0.115(5) 0.095(5) 0.090(5) 0.010(4) 0.076(4) 0.015(4)
F2B 0.093(5) 0.107(5) 0.059(4) 0.034(4) 0.020(4) -0.011(4)
F3B 0.077(5) 0.075(5) 0.051(4) 0.000(4) 0.026(4) -0.037(4)
C28 0.0331(17) 0.0372(17) 0.0326(16) 0.0075(13) 0.0090(13) 0.0054(13)
C29 0.045(2) 0.060(2) 0.055(2) 0.0035(19) 0.0006(18) 0.0178(19)
F4A 0.048(3) 0.073(2) 0.049(2) -0.0066(18) -0.0080(18) 0.0108(17)
F5A 0.0356(16) 0.115(3) 0.089(2) 0.003(2) 0.0145(15) 0.0001(19)
F6A 0.072(3) 0.0558(19) 0.093(3) 0.0080(18) -0.026(2) 0.0317(18)
F4B 0.058(6) 0.085(6) 0.078(6) -0.006(5) 0.010(5) 0.011(5)
F5B 0.067(7) 0.067(6) 0.054(6) -0.006(4) -0.005(5) 0.024(5)
F6B 0.048(8) 0.055(7) 0.067(8) -0.003(5) 0.002(5) -0.001(5)
C30 0.0254(15) 0.0346(16) 0.0317(15) 0.0021(12) 0.0096(12) -0.0012(12)
C31 0.045(2) 0.049(2) 0.052(2) -0.0050(17) 0.0275(18) -0.0135(17)
F7A 0.105(4) 0.080(3) 0.099(4) -0.035(3) 0.087(3) -0.034(3)
F8A 0.047(3) 0.149(4) 0.080(3) -0.005(3) 0.024(2) -0.047(3)
F9A 0.068(3) 0.085(3) 0.100(3) 0.047(3) 0.043(3) -0.002(2)
F7B 0.095(5) 0.052(3) 0.095(5) -0.014(3) 0.062(4) -0.029(3)
F8B 0.085(5) 0.108(5) 0.049(3) 0.005(3) 0.039(3) -0.033(4)
F9B 0.059(4) 0.117(5) 0.140(6) 0.027(4) 0.057(4) 0.000(4)
O7 0.0445(13) 0.0280(10) 0.0544(14) 0.0029(9) 0.0291(11) 0.0054(9)
C32 0.060(3) 0.056(2) 0.105(4) 0.006(2) 0.014(3) 0.024(2)
C33 0.046(2) 0.0387(18) 0.085(3) -0.0001(18) 0.039(2) 0.0087(15)
C34 0.052(2) 0.0332(17) 0.063(2) 0.0064(15) 0.0246(18) -0.0005(15)
C35 0.086(3) 0.039(2) 0.078(3) -0.0083(19) 0.013(2) 0.005(2)

loop_
_atom_type_symbol
_atom_type_description
_atom_type_scat_dispersion_real
_atom_type_scat_dispersion_imag
_atom_type_scat_source
C C 0.0033 0.0016 'International Tables Vol C Tables 4.2.6.8 and 6.1.1.4'
H H 0.0000 0.0000 'International Tables Vol C Tables 4.2.6.8 and 6.1.1.4'
N N 0.0061 0.0033 'International Tables Vol C Tables 4.2.6.8 and 6.1.1.4'
O O 0.0106 0.0060 'International Tables Vol C Tables 4.2.6.8 and 6.1.1.4'
F F 0.0171 0.0103 'International Tables Vol C Tables 4.2.6.8 and 6.1.1.4'
Mo Mo -1.6832 0.6857 'International Tables Vol C Tables 4.2.6.8 and 6.1.1.4'

loop_
_geom_angle_atom_site_label_1
_geom_angle_atom_site_label_2
_geom_angle_atom_site_label_3
_geom_angle
N1 Mo1 Mo2 91.81(6)
N1 Mo1 O1 94.98(8)
Mo2 Mo1 O1 91.83(5)
N1 Mo1 O5 91.91(8)
Mo2 Mo1 O5 92.05(5)
O1 Mo1 O5 171.98(8)
N1 Mo1 O3 173.79(8)
Mo2 Mo1 O3 93.98(5)
O1 Mo1 O3 87.09(8)
O5 Mo1 O3 85.64(8)
N2 Mo2 Mo1 93.23(6)
N2 Mo2 O2 94.77(8)
Mo1 Mo2 O2 91.64(5)
N2 Mo2 O6 93.35(8)
Mo1 Mo2 O6 91.42(5)
O2 Mo2 O6 171.14(8)
N2 Mo2 O4 176.66(8)
Mo1 Mo2 O4 89.47(5)
O2 Mo2 O4 87.10(8)
O6 Mo2 O4 84.62(8)
N2 Mo2 O7 99.63(8)
Mo1 Mo2 O7 167.09(6)
O2 Mo2 O7 88.40(7)
O6 Mo2 O7 86.77(7)
O4 Mo2 O7 77.64(8)
C26 O1 Mo1 115.19(18)
C26 O2 Mo2 115.10(18)
C28 O3 Mo1 114.16(19)
C28 O4 Mo2 116.10(18)
C30 O5 Mo1 115.10(17)
C30 O6 Mo2 115.15(17)
C1 N1 C5 119.4(2)
C1 N1 Mo1 120.12(17)
C5 N1 Mo1 120.42(18)
C1 N2 C14 117.3(2)
C1 N2 Mo2 120.03(18)
C14 N2 Mo2 122.57(17)
N2 C1 N1 114.6(2)
N2 C1 C2 125.7(3)
N1 C1 C2 119.7(2)
C3 C2 C1 119.8(3)
C3 C2 H2 120.1
C1 C2 H2 120.1
C2 C3 C4 120.2(3)
C2 C3 H3 119.9
C4 C3 H3 119.9
C5 C4 C3 119.0(3)
C5 C4 H4 120.5
C3 C4 H4 120.5
C4 C5 N1 121.8(3)
C4 C5 C6 125.3(3)
N1 C5 C6 112.8(2)
C7 C6 C11 121.1(3)
C7 C6 C5 118.7(3)
C11 C6 C5 120.1(3)
C8 C7 C6 118.4(3)
C8 C7 C12 120.2(3)
C6 C7 C12 121.4(3)
C9 C8 C7 121.1(3)
C9 C8 H8 119.4
C7 C8 H8 119.4
C8 C9 C10 120.0(3)
C8 C9 H9 120.0
C10 C9 H9 120.0
C9 C10 C11 121.1(3)
C9 C10 H10 119.5
C11 C10 H10 119.5
C10 C11 C6 118.3(3)
C10 C11 C13 120.2(3)
C6 C11 C13 121.5(3)
C7 C12 H12A 109.5
C7 C12 H12B 109.5
H12A C12 H12B 109.5
C7 C12 H12C 109.5
H12A C12 H12C 109.5
H12B C12 H12C 109.5
C11 C13 H13A 109.5
C11 C13 H13B 109.5
H13A C13 H13B 109.5
C11 C13 H13C 109.5
H13A C13 H13C 109.5
H13B C13 H13C 109.5
C19 C14 C15 120.9(3)
C19 C14 N2 120.1(2)
C15 C14 N2 119.0(2)
C16 C15 C14 118.2(3)
C16 C15 C20 119.4(3)
C14 C15 C20 122.4(3)
C17 C16 C15 121.1(3)
C17 C16 H16 119.5
C15 C16 H16 119.5
C18 C17 C16 120.1(3)
C18 C17 H17 120.0
C16 C17 H17 120.0
C17 C18 C19 121.4(3)
C17 C18 H18 119.3
C19 C18 H18 119.3
C18 C19 C14 118.3(3)
C18 C19 C23 119.3(3)
C14 C19 C23 122.3(2)
C15 C20 C22 112.0(3)
C15 C20 C21 110.6(3)
C22 C20 C21 110.5(3)
C15 C20 H20 107.9
C22 C20 H20 107.9
C21 C20 H20 107.9
C20 C21 H21A 109.5
C20 C21 H21B 109.5
H21A C21 H21B 109.5
C20 C21 H21C 109.5
H21A C21 H21C 109.5
H21B C21 H21C 109.5
C20 C22 H22A 109.5
C20 C22 H22B 109.5
H22A C22 H22B 109.5
C20 C22 H22C 109.5
H22A C22 H22C 109.5
H22B C22 H22C 109.5
C19 C23 C25 111.3(2)
C19 C23 C24 110.8(3)
C25 C23 C24 110.7(3)
C19 C23 H23 108.0
C25 C23 H23 108.0
C24 C23 H23 108.0
C23 C24 H24A 109.5
C23 C24 H24B 109.5
H24A C24 H24B 109.5
C23 C24 H24C 109.5
H24A C24 H24C 109.5
H24B C24 H24C 109.5
C23 C25 H25A 109.5
C23 C25 H25B 109.5
H25A C25 H25B 109.5
C23 C25 H25C 109.5
H25A C25 H25C 109.5
H25B C25 H25C 109.5
O2 C26 O1 126.0(3)
O2 C26 C27 117.6(3)
O1 C26 C27 116.3(3)
F1B C27 F3B 116.3(7)
F1B C27 F3A 49.0(5)
F3B C27 F3A 125.8(6)
F1B C27 F1A 129.4(6)
F3A C27 F1A 112.7(5)
F1B C27 F2A 55.7(6)
F3B C27 F2A 77.4(6)
F3A C27 F2A 103.7(4)
F1A C27 F2A 104.0(4)
F1B C27 F2B 99.1(7)
F3B C27 F2B 100.9(6)
F3A C27 F2B 50.7(4)
F1A C27 F2B 75.2(5)
F2A C27 F2B 147.5(5)
F1B C27 C26 116.4(5)
F3B C27 C26 117.3(6)
F3A C27 C26 113.8(3)
F1A C27 C26 113.9(4)
F2A C27 C26 107.6(3)
F2B C27 C26 102.0(4)
O4 C28 O3 126.1(3)
O4 C28 C29 116.9(3)
O3 C28 C29 117.0(3)
F6B C29 F4B 114.9(12)
F6B C29 F6A 114.7(13)
F4B C29 F6A 70.9(7)
F4B C29 F4A 131.0(8)
F6A C29 F4A 107.9(4)
F6B C29 F5A 87.8(10)
F6A C29 F5A 107.3(4)
F4A C29 F5A 106.6(4)
F6B C29 F5B 109.0(11)
F4B C29 F5B 99.8(8)
F4A C29 F5B 94.5(7)
F5A C29 F5B 137.1(6)
F6B C29 C28 119.6(13)
F4B C29 C28 112.5(7)
F6A C29 C28 114.6(4)
F4A C29 C28 111.7(4)
F5A C29 C28 108.4(3)
F5B C29 C28 97.2(7)
O5 C30 O6 126.1(3)
O5 C30 C31 116.7(3)
O6 C30 C31 117.2(3)
F7B C31 F7A 126.8(5)
F7B C31 F8A 66.9(5)
F7A C31 F8A 107.5(5)
F7B C31 F8B 109.3(6)
F8A C31 F8B 136.5(5)
F7B C31 F9B 106.4(6)
F7A C31 F9B 70.4(5)
F8B C31 F9B 107.4(6)
F7A C31 F9A 108.8(5)
F8A C31 F9A 103.1(4)
F8B C31 F9A 77.7(5)
F9B C31 F9A 136.1(5)
F7B C31 C30 115.7(4)
F7A C31 C30 115.3(3)
F8A C31 C30 110.7(3)
F8B C31 C30 109.3(4)
F9B C31 C30 108.4(4)
F9A C31 C30 110.7(3)
C33 O7 C34 114.9(2)
C33 O7 Mo2 119.93(19)
C34 O7 Mo2 121.70(18)
C33 C32 H32A 109.5
C33 C32 H32B 109.5
H32A C32 H32B 109.5
C33 C32 H32C 109.5
H32A C32 H32C 109.5
H32B C32 H32C 109.5
O7 C33 C32 114.0(3)
O7 C33 H33A 108.7
C32 C33 H33A 108.7
O7 C33 H33B 108.7
C32 C33 H33B 108.7
H33A C33 H33B 107.6
O7 C34 C35 114.2(3)
O7 C34 H34A 108.7
C35 C34 H34A 108.7
O7 C34 H34B 108.7
C35 C34 H34B 108.7
H34A C34 H34B 107.6
C34 C35 H35A 109.5
C34 C35 H35B 109.5
H35A C35 H35B 109.5
C34 C35 H35C 109.5
H35A C35 H35C 109.5
H35B C35 H35C 109.5

loop_
_geom_bond_atom_site_label_1
_geom_bond_atom_site_label_2
_geom_bond_distance
Mo1 N1 2.110(2)
Mo1 Mo2 2.1104(3)
Mo1 O1 2.1182(18)
Mo1 O5 2.1202(18)
Mo1 O3 2.133(2)
Mo2 N2 2.095(2)
Mo2 O2 2.1245(19)
Mo2 O6 2.1308(18)
Mo2 O4 2.181(2)
Mo2 O7 2.529(2)
O1 C26 1.256(3)
O2 C26 1.256(3)
O3 C28 1.259(4)
O4 C28 1.253(4)
O5 C30 1.256(3)
O6 C30 1.256(3)
N1 C1 1.374(3)
N1 C5 1.379(3)
N2 C1 1.354(3)
N2 C14 1.447(3)
C1 C2 1.413(4)
C2 C3 1.360(4)
C2 H2 0.9500
C3 C4 1.410(4)
C3 H3 0.9500
C4 C5 1.358(4)
C4 H4 0.9500
C5 C6 1.495(4)
C6 C7 1.404(4)
C6 C11 1.405(4)
C7 C8 1.389(4)
C7 C12 1.508(4)
C8 C9 1.380(5)
C8 H8 0.9500
C9 C10 1.381(5)
C9 H9 0.9500
C10 C11 1.392(5)
C10 H10 0.9500
C11 C13 1.510(4)
C12 H12A 0.9800
C12 H12B 0.9800
C12 H12C 0.9800
C13 H13A 0.9800
C13 H13B 0.9800
C13 H13C 0.9800
C14 C19 1.404(4)
C14 C15 1.408(4)
C15 C16 1.395(4)
C15 C20 1.524(4)
C16 C17 1.379(5)
C16 H16 0.9500
C17 C18 1.373(4)
C17 H17 0.9500
C18 C19 1.391(4)
C18 H18 0.9500
C19 C23 1.519(4)
C20 C22 1.534(5)
C20 C21 1.536(5)
C20 H20 1.0000
C21 H21A 0.9800
C21 H21B 0.9800
C21 H21C 0.9800
C22 H22A 0.9800
C22 H22B 0.9800
C22 H22C 0.9800
C23 C25 1.528(4)
C23 C24 1.534(4)
C23 H23 1.0000
C24 H24A 0.9800
C24 H24B 0.9800
C24 H24C 0.9800
C25 H25A 0.9800
C25 H25B 0.9800
C25 H25C 0.9800
C26 C27 1.527(4)
C27 F1B 1.237(8)
C27 F3B 1.248(9)
C27 F3A 1.274(5)
C27 F1A 1.298(6)
C27 F2A 1.389(5)
C27 F2B 1.464(8)
C28 C29 1.526(5)
C29 F6B 1.262(14)
C29 F4B 1.266(11)
C29 F6A 1.283(5)
C29 F4A 1.341(6)
C29 F5A 1.362(5)
C29 F5B 1.449(12)
C30 C31 1.527(4)
C31 F7B 1.244(7)
C31 F7A 1.277(5)
C31 F8A 1.302(5)
C31 F8B 1.312(7)
C31 F9B 1.331(8)
C31 F9A 1.358(6)
O7 C33 1.433(4)
O7 C34 1.436(4)
C32 C33 1.491(6)
C32 H32A 0.9800
C32 H32B 0.9800
C32 H32C 0.9800
C33 H33A 0.9900
C33 H33B 0.9900
C34 C35 1.498(5)
C34 H34A 0.9900
C34 H34B 0.9900
C35 H35A 0.9800
C35 H35B 0.9800
C35 H35C 0.9800

loop_
_geom_torsion_atom_site_label_1
_geom_torsion_atom_site_label_2
_geom_torsion_atom_site_label_3
_geom_torsion_atom_site_label_4
_geom_torsion
N1 Mo1 Mo2 N2 -1.29(8)
O1 Mo1 Mo2 N2 93.75(8)
O5 Mo1 Mo2 N2 -93.27(8)
O3 Mo1 Mo2 N2 -179.04(8)
N1 Mo1 Mo2 O2 -96.16(8)
O1 Mo1 Mo2 O2 -1.12(8)
O5 Mo1 Mo2 O2 171.86(8)
O3 Mo1 Mo2 O2 86.09(8)
N1 Mo1 Mo2 O6 92.15(8)
O1 Mo1 Mo2 O6 -172.81(7)
O5 Mo1 Mo2 O6 0.17(7)
O3 Mo1 Mo2 O6 -85.60(8)
N1 Mo1 Mo2 O4 176.75(8)
O1 Mo1 Mo2 O4 -88.20(8)
O5 Mo1 Mo2 O4 84.78(8)
O3 Mo1 Mo2 O4 -1.00(7)
N1 Mo1 Mo2 O7 173.8(2)
O1 Mo1 Mo2 O7 -91.1(2)
O5 Mo1 Mo2 O7 81.9(2)
O3 Mo1 Mo2 O7 -3.9(2)
N1 Mo1 O1 C26 95.6(2)
Mo2 Mo1 O1 C26 3.7(2)
O3 Mo1 O1 C26 -90.2(2)
N2 Mo2 O2 C26 -94.4(2)
Mo1 Mo2 O2 C26 -1.0(2)
O4 Mo2 O2 C26 88.4(2)
O7 Mo2 O2 C26 166.1(2)
Mo2 Mo1 O3 C28 3.23(19)
O1 Mo1 O3 C28 94.9(2)
O5 Mo1 O3 C28 -88.5(2)
Mo1 Mo2 O4 C28 -0.9(2)
O2 Mo2 O4 C28 -92.6(2)
O6 Mo2 O4 C28 90.6(2)
O7 Mo2 O4 C28 178.4(2)
N1 Mo1 O5 C30 -94.5(2)
Mo2 Mo1 O5 C30 -2.6(2)
O3 Mo1 O5 C30 91.2(2)
N2 Mo2 O6 C30 95.5(2)
Mo1 Mo2 O6 C30 2.2(2)
O4 Mo2 O6 C30 -87.1(2)
O7 Mo2 O6 C30 -165.0(2)
Mo2 Mo1 N1 C1 -0.80(18)
O1 Mo1 N1 C1 -92.79(19)
O5 Mo1 N1 C1 91.32(19)
Mo2 Mo1 N1 C5 -178.72(19)
O1 Mo1 N1 C5 89.29(19)
O5 Mo1 N1 C5 -86.60(19)
Mo1 Mo2 N2 C1 3.94(18)
O2 Mo2 N2 C1 95.86(19)
O6 Mo2 N2 C1 -87.67(19)
O7 Mo2 N2 C1 -174.96(18)
Mo1 Mo2 N2 C14 -173.07(18)
O2 Mo2 N2 C14 -81.15(19)
O6 Mo2 N2 C14 95.32(19)
O7 Mo2 N2 C14 8.0(2)
C14 N2 C1 N1 172.1(2)
Mo2 N2 C1 N1 -5.1(3)
C14 N2 C1 C2 -8.7(4)
Mo2 N2 C1 C2 174.1(2)
C5 N1 C1 N2 -178.4(2)
Mo1 N1 C1 N2 3.7(3)
C5 N1 C1 C2 2.4(4)
Mo1 N1 C1 C2 -175.53(19)
N2 C1 C2 C3 179.3(3)
N1 C1 C2 C3 -1.6(4)
C1 C2 C3 C4 -0.2(4)
C2 C3 C4 C5 1.2(5)
C3 C4 C5 N1 -0.4(4)
C3 C4 C5 C6 -178.1(3)
C1 N1 C5 C4 -1.5(4)
Mo1 N1 C5 C4 176.5(2)
C1 N1 C5 C6 176.6(2)
Mo1 N1 C5 C6 -5.5(3)
C4 C5 C6 C7 92.6(4)
N1 C5 C6 C7 -85.4(3)
C4 C5 C6 C11 -90.9(4)
N1 C5 C6 C11 91.2(3)
C11 C6 C7 C8 -2.9(4)
C5 C6 C7 C8 173.6(3)
C11 C6 C7 C12 175.8(3)
C5 C6 C7 C12 -7.7(4)
C6 C7 C8 C9 1.2(4)
C12 C7 C8 C9 -177.5(3)
C7 C8 C9 C10 0.7(5)
C8 C9 C10 C11 -1.0(5)
C9 C10 C11 C6 -0.6(4)
C9 C10 C11 C13 179.1(3)
C7 C6 C11 C10 2.5(4)
C5 C6 C11 C10 -173.9(3)
C7 C6 C11 C13 -177.2(3)
C5 C6 C11 C13 6.4(4)
C1 N2 C14 C19 96.2(3)
Mo2 N2 C14 C19 -86.7(3)
C1 N2 C14 C15 -86.1(3)
Mo2 N2 C14 C15 90.9(3)
C19 C14 C15 C16 2.4(5)
N2 C14 C15 C16 -175.3(3)
C19 C14 C15 C20 -174.3(3)
N2 C14 C15 C20 8.1(4)
C14 C15 C16 C17 -0.3(5)
C20 C15 C16 C17 176.5(3)
C15 C16 C17 C18 -1.6(5)
C16 C17 C18 C19 1.5(5)
C17 C18 C19 C14 0.5(5)
C17 C18 C19 C23 -178.1(3)
C15 C14 C19 C18 -2.5(4)
N2 C14 C19 C18 175.2(3)
C15 C14 C19 C23 176.1(3)
N2 C14 C19 C23 -6.3(4)
C16 C15 C20 C22 52.8(4)
C14 C15 C20 C22 -130.5(3)
C16 C15 C20 C21 -70.8(4)
C14 C15 C20 C21 105.8(4)
C18 C19 C23 C25 -64.5(4)
C14 C19 C23 C25 116.9(3)
C18 C19 C23 C24 59.1(4)
C14 C19 C23 C24 -119.4(3)
Mo2 O2 C26 O1 4.6(4)
Mo2 O2 C26 C27 -175.2(2)
Mo1 O1 C26 O2 -5.7(4)
Mo1 O1 C26 C27 174.1(2)
O2 C26 C27 F1B -167.5(8)
O1 C26 C27 F1B 12.7(9)
O2 C26 C27 F3B -23.1(7)
O1 C26 C27 F3B 157.0(6)
O2 C26 C27 F3A 138.1(5)
O1 C26 C27 F3A -41.8(6)
O2 C26 C27 F1A 7.0(6)
O1 C26 C27 F1A -172.8(4)
O2 C26 C27 F2A -107.7(4)
O1 C26 C27 F2A 72.5(4)
O2 C26 C27 F2B 85.9(5)
O1 C26 C27 F2B -93.9(5)
Mo2 O4 C28 O3 4.0(4)
Mo2 O4 C28 C29 -173.5(2)
Mo1 O3 C28 O4 -5.0(4)
Mo1 O3 C28 C29 172.6(2)
O4 C28 C29 F6B 178.4(11)
O3 C28 C29 F6B 0.7(12)
O4 C28 C29 F4B 38.9(9)
O3 C28 C29 F4B -138.9(8)
O4 C28 C29 F6A -39.5(5)
O3 C28 C29 F6A 142.7(4)
O4 C28 C29 F4A -162.7(4)
O3 C28 C29 F4A 19.6(5)
O4 C28 C29 F5A 80.2(4)
O3 C28 C29 F5A -97.5(4)
O4 C28 C29 F5B -64.9(7)
O3 C28 C29 F5B 117.3(6)
Mo1 O5 C30 O6 5.4(4)
Mo1 O5 C30 C31 -173.2(2)
Mo2 O6 C30 O5 -5.3(4)
Mo2 O6 C30 C31 173.4(2)
O5 C30 C31 F7B -1.7(7)
O6 C30 C31 F7B 179.6(6)
O5 C30 C31 F7A -165.9(5)
O6 C30 C31 F7A 15.3(6)
O5 C30 C31 F8A 71.8(5)
O6 C30 C31 F8A -106.9(5)
O5 C30 C31 F8B -125.6(5)
O6 C30 C31 F8B 55.6(6)
O5 C30 C31 F9B 117.6(6)
O6 C30 C31 F9B -61.1(6)
O5 C30 C31 F9A -41.9(5)
O6 C30 C31 F9A 139.4(4)
N2 Mo2 O7 C33 142.0(2)
Mo1 Mo2 O7 C33 -33.1(4)
O2 Mo2 O7 C33 -123.4(2)
O6 Mo2 O7 C33 49.1(2)
O4 Mo2 O7 C33 -36.0(2)
N2 Mo2 O7 C34 -59.9(2)
Mo1 Mo2 O7 C34 125.0(3)
O2 Mo2 O7 C34 34.6(2)
O6 Mo2 O7 C34 -152.8(2)
O4 Mo2 O7 C34 122.0(2)
C34 O7 C33 C32 -59.8(4)
Mo2 O7 C33 C32 99.7(3)
C33 O7 C34 C35 -60.8(4)
Mo2 O7 C34 C35 140.1(3)
